data_7241949
loop_
_publ_author_name
'Funnell, Nicholas P.'
'Allan, David R.'
'Maloney, Andrew G. P.'
'Smith, Ronald I.'
'Wilson, Cameron J. G.'
'Parsons, Simon'

_publ_section_title
;
 Suppression of isotopic polymorphism
;
_journal_issue 4
_journal_name_full CrystEngComm
_journal_page_first 769
_journal_page_last 776
_journal_paper_doi 10.1039/D0CE01636E
_journal_volume 23
_journal_year 2021
_chemical_absolute_configuration ad
_chemical_compound_source 'Sigma Aldrich'
_chemical_formula_moiety 'C12 H8.00 Cl5.00 N1.00 O1.00'
_chemical_formula_sum 'C12 H8 Cl5 N O'
_chemical_formula_weight 359.46
_chemical_name_systematic '4-methylpyridine pentachlorophenol'
_space_group_IT_number 9
_space_group_name_Hall 'C -2yc'
_space_group_name_H-M_alt 'C 1 c 1'
_symmetry_cell_setting monoclinic
_symmetry_space_group_name_Hall 'C -2yc'
_symmetry_space_group_name_H-M 'C 1 c 1'
_atom_sites_solution_hydrogens difmap
_atom_sites_solution_primary other
_audit_creation_date 2020-10-08
_audit_creation_method 'CRYSTALS_ver_14.61_build_7795 '
_audit_update_record
;
2020-11-10 deposited with the CCDC.	2020-12-21 downloaded from the CCDC.
;
_cell_angle_alpha 90
_cell_angle_beta 95.766(10)
_cell_angle_gamma 90
_cell_formula_units_Z 4
_cell_length_a 3.8299(3)
_cell_length_b 27.5220(19)
_cell_length_c 13.0115(16)
_cell_measurement_reflns_used 1812
_cell_measurement_temperature 80
_cell_measurement_theta_max 71.41
_cell_measurement_theta_min 3.19
_cell_volume 1364.6(2)
_computing_cell_refinement
; 
 CrysAlisPro (Rigaku Oxford Diffraction, 2017) 
;
_computing_data_collection 'SuperNova, (Oxford Diffraction, 2010)'
_computing_data_reduction
; 
 CrysAlisPro (Rigaku Oxford Diffraction, 2017) 
;
_computing_molecular_graphics 'CAMERON (Watkin et al., 1996)'
_computing_publication_material 'CRYSTALS (Betteridge et al., 2003)'
_computing_structure_refinement 'CRYSTALS (Betteridge et al., 2003)'
_computing_structure_solution 'Superflip (Palatinus & Chapuis, 2007)'
_diffrn_ambient_temperature 80
_diffrn_measured_fraction_theta_full 0.991
_diffrn_measured_fraction_theta_max 0.991
_diffrn_measurement_device Area
_diffrn_measurement_device_type 'Oxford Diffraction SuperNova'
_diffrn_measurement_method \w/2\q
_diffrn_radiation_monochromator 'focussing mirrors'
_diffrn_radiation_type 'Cu K\a'
_diffrn_radiation_wavelength 1.54184
_diffrn_reflns_av_R_equivalents 0.044
_diffrn_reflns_av_unetI/netI 0.076
_diffrn_reflns_limit_h_max 4
_diffrn_reflns_limit_h_min -4
_diffrn_reflns_limit_k_max 32
_diffrn_reflns_limit_k_min -32
_diffrn_reflns_limit_l_max 15
_diffrn_reflns_limit_l_min -15
_diffrn_reflns_number 4172
_diffrn_reflns_theta_full 66.596
_diffrn_reflns_theta_max 66.596
_diffrn_reflns_theta_min 3.212
_diffrn_standards_number 0
_exptl_absorpt_coefficient_mu 9.603
_exptl_absorpt_correction_T_max 0.65
_exptl_absorpt_correction_T_min 0.23
_exptl_absorpt_correction_type psi-scan
_exptl_absorpt_process_details
; 
 CrysAlisPro (Rigaku Oxford Diffraction, 2017) 
;
_exptl_crystal_colour colourless
_exptl_crystal_density_diffrn 1.750
_exptl_crystal_density_meas ?
_exptl_crystal_density_method 'not measured'
_exptl_crystal_description block
_exptl_crystal_F_000 719.998
_exptl_crystal_size_max 0.168
_exptl_crystal_size_mid 0.069
_exptl_crystal_size_min 0.045
_refine_diff_density_max 0.49
_refine_diff_density_min -0.33
_refine_ls_abs_structure_details
; 
 Parsons, Flack & Wagner (2013), 
 0 Friedel Pairs 
;
_refine_ls_abs_structure_Flack 0.
_refine_ls_extinction_method None
_refine_ls_goodness_of_fit_ref 1.0078
_refine_ls_hydrogen_treatment constr
_refine_ls_matrix_type full
_refine_ls_number_parameters 275
_refine_ls_number_reflns 2035
_refine_ls_number_restraints 46
_refine_ls_R_factor_all 0.0640
_refine_ls_R_factor_gt 0.0599
_refine_ls_shift/su_max 0.0002810
_refine_ls_shift/su_mean 0.0000437
_refine_ls_structure_factor_coef Fsqd
_refine_ls_weighting_details
;
 Method= Modified Sheldrick 
 w=1/[\s^2^(F^2^) + ( 0.12P)^2^ + 0.00P] 
 ,where P=(max(Fo^2^,0) + 2Fc^2^)/3 
;
_refine_ls_weighting_scheme calc
_refine_ls_wR_factor_all 0.1596
_refine_ls_wR_factor_gt 0.1531
_refine_ls_wR_factor_ref 0.1596
_reflns_limit_h_max 4
_reflns_limit_h_min -4
_reflns_limit_k_max 32
_reflns_limit_k_min 0
_reflns_limit_l_max 15
_reflns_limit_l_min -15
_reflns_number_gt 1825
_reflns_number_total 2035
_reflns_threshold_expression I>2.0\s(I)
_oxford_diffrn_Wilson_B_factor 4.50
_oxford_diffrn_Wilson_scale 0.12
_oxford_refine_ls_r_factor_ref 0.0640
_oxford_refine_ls_scale 3.33(12)
_oxford_reflns_number_all 2035
_cod_data_source_file d0ce01636e4.cif
_cod_data_source_block MH_80K
_cod_depositor_comments
;
The following automatic conversions were performed:

data item '_exptl_crystal_density_meas' value 'not measured' was
changed to '?' -- the value is perceived as not measured.

Automatic conversion script
Id: cif_fix_values 7556 2019-12-06 15:28:31Z antanas 

 Adding full bibliography for 7241947--7241956.cif.
;
_cod_original_sg_symbol_H-M 'C c '
_cod_original_formula_sum 'C12 H8.00 Cl5.00 N1.00 O1.00'
_cod_database_code 7241949
_oxford_refine_reflns_threshold_expression I>-3.0\s(I)
_oxford_refine_ls_r_factor_all 0.0640
_oxford_refine_ls_wr_factor_all 0.1596
_oxford_hooft_y 0.
_oxford_bijvoet_difference 0.
_oxford_refined_flack_x 0.68(4)

loop_
_symmetry_equiv_pos_as_xyz
x,y,z
x+1/2,y+1/2,z
x,-y,z+1/2
x+1/2,-y+1/2,z+1/2

loop_
_atom_site_label
_atom_site_type_symbol
_atom_site_fract_x
_atom_site_fract_y
_atom_site_fract_z
_atom_site_U_iso_or_equiv
_atom_site_occupancy
_atom_site_adp_type
_atom_site_refinement_flags_posn
_atom_site_refinement_flags_adp
_atom_site_refinement_flags_occupancy
_atom_site_disorder_assembly
_atom_site_disorder_group
_atom_site_attached_hydrogens
Cl6 Cl 1.0842(12) 0.57800(10) 0.5795(7) 0.0587 0.774(18) Uani . . P . 1 .
Cl60 Cl 1.075(3) 0.5790(3) 0.5283(13) 0.0617 0.226(18) Uani . . P . 2 .
C6 C 0.931(2) 0.6245(3) 0.4957(10) 0.0514 0.774(18) Uani D . P . 1 .
C60 C 0.922(7) 0.6242(8) 0.439(3) 0.042(7) 0.226(18) Uiso D U P . 2 .
C5 C 0.965(2) 0.6210(3) 0.3898(12) 0.0556 0.774(18) Uani D . P . 1 .
C50 C 0.952(9) 0.6220(9) 0.337(3) 0.058(9) 0.226(18) Uiso D U P . 2 .
Cl50 Cl 1.114(3) 0.5685(3) 0.2904(13) 0.0618 0.226(18) Uani . . P . 2 .
Cl5 Cl 1.1397(11) 0.56928(10) 0.3421(7) 0.0561 0.774(18) Uani . . P . 1 .
C4 C 0.852(2) 0.6593(3) 0.3244(9) 0.0476 0.774(18) Uani D . P . 1 .
C40 C 0.817(7) 0.6587(8) 0.272(2) 0.044(6) 0.226(18) Uiso D U P . 2 .
Cl40 Cl 0.863(3) 0.6534(3) 0.1460(14) 0.0601 0.226(18) Uani . . P . 2 .
Cl4 Cl 0.8874(11) 0.65437(10) 0.1961(7) 0.0584 0.774(18) Uani . . P . 1 .
C3 C 0.710(2) 0.7006(3) 0.3659(10) 0.0511 0.774(18) Uani D . P . 1 .
C30 C 0.694(9) 0.7008(8) 0.314(2) 0.060(9) 0.226(18) Uiso D U P . 2 .
Cl30 Cl 0.540(2) 0.7465(3) 0.2317(13) 0.0610 0.226(18) Uani . . P . 2 .
Cl3 Cl 0.5613(10) 0.74703(8) 0.2850(7) 0.0556 0.774(18) Uani . . P . 1 .
C2 C 0.681(2) 0.7035(2) 0.4708(10) 0.0504 0.774(18) Uani D . P . 1 .
C20 C 0.653(8) 0.7023(8) 0.417(3) 0.046(7) 0.226(18) Uiso D U P . 2 .
C1 C 0.790(2) 0.6655(3) 0.5352(10) 0.0531 0.774(18) Uani D . P . 1 .
C10 C 0.779(8) 0.6650(9) 0.480(2) 0.056(8) 0.226(18) Uiso D U P . 2 .
O1 O 0.7560(18) 0.67152(18) 0.6395(9) 0.0548 0.774(18) Uani . . P . 1 .
O10 O 0.766(5) 0.6714(7) 0.578(2) 0.039(5) 0.226(18) Uiso . . P . 2 .
Cl20 Cl 0.493(3) 0.7550(3) 0.4735(13) 0.0592 0.226(18) Uani . . P . 2 .
Cl2 Cl 0.5082(11) 0.75476(10) 0.5250(7) 0.0566 0.774(18) Uani . . P . 1 .
N11 N 0.688(2) 0.6097(3) 0.7888(10) 0.0567 0.774(18) Uani D . P . 1 .
N110 N 0.685(4) 0.6115(9) 0.737(2) 0.058(7) 0.226(18) Uiso D . P . 2 .
C11 C 0.566(2) 0.6374(3) 0.8604(11) 0.0538 0.774(18) Uani D . P . 1 .
C110 C 0.555(4) 0.6378(16) 0.807(3) 0.071(10) 0.226(18) Uiso D . P . 2 .
C12 C 0.474(2) 0.6205(3) 0.9548(11) 0.0548 0.774(18) Uani D . P . 1 .
C120 C 0.465(5) 0.6202(11) 0.898(3) 0.055(7) 0.226(18) Uiso D . P . 2 .
C15 C 0.723(2) 0.5621(3) 0.8143(12) 0.0574 0.774(18) Uani D . P . 1 .
C150 C 0.712(5) 0.5644(11) 0.770(3) 0.053(9) 0.226(18) Uiso D . P . 2 .
C14 C 0.640(2) 0.5422(3) 0.9053(11) 0.0583 0.774(18) Uani D . P . 1 .
C140 C 0.632(4) 0.5430(14) 0.858(3) 0.053(9) 0.226(18) Uiso D . P . 2 .
C16 C 0.426(3) 0.5501(3) 1.0799(11) 0.0632 0.774(18) Uani D . P . 1 .
C160 C 0.406(10) 0.5520(13) 1.029(3) 0.056(8) 0.226(18) Uiso D . P . 2 .
C13 C 0.513(2) 0.5712(3) 0.9777(11) 0.0502 0.774(18) Uani D . P . 1 .
C130 C 0.498(4) 0.5718(11) 0.929(3) 0.059(9) 0.226(18) Uiso D . P . 2 .
H111 H 0.5378 0.6703 0.8465 0.0628 0.774(18) Uiso R . P . 1 .
H1101 H 0.5216 0.6707 0.7931 0.0860 0.226(18) Uiso R . P . 2 .
H121 H 0.3875 0.6417 1.0016 0.0648 0.774(18) Uiso R . P . 1 .
H1201 H 0.3744 0.6419 0.9435 0.0650 0.226(18) Uiso R . P . 2 .
H151 H 0.8090 0.5412 0.7668 0.0700 0.774(18) Uiso R . P . 1 .
H1501 H 0.8015 0.5434 0.7230 0.0581 0.226(18) Uiso R . P . 2 .
H141 H 0.6689 0.5091 0.9174 0.0698 0.774(18) Uiso R . P . 1 .
H1401 H 0.6668 0.5100 0.8712 0.0610 0.226(18) Uiso R . P . 2 .
H162 H 0.3342 0.5179 1.0686 0.0929 0.774(18) Uiso R . P . 1 .
H161 H 0.6333 0.5489 1.1273 0.0931 0.774(18) Uiso R . P . 1 .
H163 H 0.2516 0.5699 1.1074 0.0929 0.774(18) Uiso R . P . 1 .
H1602 H 0.4571 0.5178 1.0321 0.0950 0.226(18) Uiso R . P . 2 .
H1601 H 0.5419 0.5683 1.0844 0.0950 0.226(18) Uiso R . P . 2 .
H1603 H 0.1607 0.5569 1.0347 0.0950 0.226(18) Uiso R . P . 2 .
H11 H 0.7349 0.6521 0.6863 0.0650 0.774(18) Uiso R . P . 1 .
H101 H 0.7411 0.6531 0.6270 0.0520 0.226(18) Uiso R . P . 2 .

loop_
_atom_site_aniso_label
_atom_site_aniso_U_11
_atom_site_aniso_U_22
_atom_site_aniso_U_33
_atom_site_aniso_U_23
_atom_site_aniso_U_13
_atom_site_aniso_U_12
Cl6 0.0605(12) 0.0523(11) 0.063(3) 0.0025(13) 0.0056(14) 0.0043(8)
Cl60 0.062(5) 0.046(4) 0.077(9) 0.002(5) 0.006(6) 0.003(3)
C6 0.047(4) 0.057(4) 0.050(6) 0.003(3) 0.007(3) -0.007(3)
C5 0.050(5) 0.048(4) 0.070(9) -0.004(4) 0.011(5) 0.001(3)
Cl50 0.062(5) 0.040(3) 0.082(9) 0.003(5) 0.003(5) 0.000(2)
Cl5 0.0544(12) 0.0477(11) 0.067(3) 0.0004(13) 0.0102(13) 0.0017(8)
C4 0.046(4) 0.046(4) 0.051(5) 0.003(3) 0.007(3) -0.006(3)
Cl40 0.065(5) 0.036(3) 0.079(10) 0.005(4) 0.010(5) 0.001(2)
Cl4 0.0627(13) 0.0530(12) 0.060(2) 0.0016(11) 0.0100(14) 0.0008(8)
C3 0.049(4) 0.051(4) 0.053(7) 0.010(3) 0.004(4) -0.006(3)
Cl30 0.066(5) 0.040(3) 0.075(9) 0.007(4) -0.004(5) 0.006(2)
Cl3 0.0544(12) 0.0479(10) 0.065(3) 0.0052(11) 0.0054(13) 0.0014(7)
C2 0.047(4) 0.049(4) 0.056(6) -0.008(3) 0.009(3) -0.005(3)
C1 0.055(5) 0.059(5) 0.046(8) -0.014(4) 0.009(4) -0.001(3)
O1 0.064(4) 0.044(2) 0.058(6) -0.002(2) 0.014(3) 0.001(2)
Cl20 0.065(5) 0.039(3) 0.073(9) -0.001(4) 0.005(5) 0.001(2)
Cl2 0.0566(13) 0.0497(11) 0.064(3) -0.0013(12) 0.0100(14) 0.0020(8)
N11 0.065(4) 0.053(4) 0.054(5) -0.002(3) 0.013(3) -0.002(3)
C11 0.044(4) 0.051(4) 0.067(6) 0.007(4) 0.009(4) 0.001(3)
C12 0.050(4) 0.051(4) 0.063(6) -0.002(4) 0.008(4) -0.001(3)
C15 0.052(5) 0.060(5) 0.059(6) 0.002(4) 0.002(4) 0.001(4)
C14 0.050(5) 0.051(5) 0.073(7) -0.006(4) -0.000(4) -0.003(3)
C16 0.062(5) 0.056(4) 0.071(8) 0.002(4) 0.005(5) -0.002(4)
C13 0.037(4) 0.056(4) 0.059(7) -0.001(4) 0.010(3) 0.001(3)

loop_
_atom_type_symbol
_atom_type_scat_dispersion_real
_atom_type_scat_dispersion_imag
_atom_type_scat_Cromer_Mann_a1
_atom_type_scat_Cromer_Mann_b1
_atom_type_scat_Cromer_Mann_a2
_atom_type_scat_Cromer_Mann_b2
_atom_type_scat_Cromer_Mann_a3
_atom_type_scat_Cromer_Mann_b3
_atom_type_scat_Cromer_Mann_a4
_atom_type_scat_Cromer_Mann_b4
_atom_type_scat_Cromer_Mann_c
_atom_type_scat_source
C 0.0181 0.0091 2.3100 20.8439 1.0200 10.2075 1.5886 0.5687 0.8650 51.6512 0.2156 'International Tables Vol C 4.2.6.8 and 6.1.1.4'
H 0.0000 0.0000 0.4930 10.5109 0.3229 26.1257 0.1402 3.1424 0.0408 57.7998 0.0030 'International Tables Vol C 4.2.6.8 and 6.1.1.4'
N 0.0311 0.0180 12.2126 0.0057 3.1322 9.8933 2.0125 28.9975 1.1663 0.5826 -11.5290 'International Tables Vol C 4.2.6.8 and 6.1.1.4'
O 0.0492 0.0322 3.0485 13.2771 2.2868 5.7011 1.5463 0.3239 0.8670 32.9089 0.2508 'International Tables Vol C 4.2.6.8 and 6.1.1.4'
Cl 0.3639 0.7018 11.4604 0.0104 7.1964 1.1662 6.2556 18.5194 1.6455 47.7784 -9.5574 'International Tables Vol C 4.2.6.8 and 6.1.1.4'

loop_
_geom_angle_atom_site_label_1
_geom_angle_site_symmetry_1
_geom_angle_atom_site_label_2
_geom_angle_site_symmetry_2
_geom_angle_atom_site_label_3
_geom_angle_site_symmetry_3
_geom_angle
_geom_angle_publ_flag
Cl6 . C6 . C5 . 120.3(6) yes
Cl6 . C6 . C1 . 119.3(6) yes
C5 . C6 . C1 . 120.3(6) yes
Cl60 . C60 . C50 . 124.3(18) yes
Cl60 . C60 . C10 . 115.6(18) yes
C50 . C60 . C10 . 120.0(8) yes
C6 . C5 . Cl5 . 119.4(7) yes
C6 . C5 . C4 . 119.5(6) yes
Cl5 . C5 . C4 . 121.0(9) yes
C60 . C50 . Cl50 . 117.0(19) yes
C60 . C50 . C40 . 120.3(8) yes
Cl50 . C50 . C40 . 122.3(18) yes
C5 . C4 . Cl4 . 119.3(6) yes
C5 . C4 . C3 . 119.4(6) yes
Cl4 . C4 . C3 . 121.3(6) yes
C50 . C40 . Cl40 . 117.7(14) yes
C50 . C40 . C30 . 119.8(8) yes
Cl40 . C40 . C30 . 122.0(14) yes
C4 . C3 . Cl3 . 119.3(7) yes
C4 . C3 . C2 . 120.2(5) yes
Cl3 . C3 . C2 . 120.5(7) yes
C40 . C30 . Cl30 . 118.7(18) yes
C40 . C30 . C20 . 119.1(8) yes
Cl30 . C30 . C20 . 121.6(18) yes
C3 . C2 . C1 . 120.5(6) yes
C3 . C2 . Cl2 . 121.2(6) yes
C1 . C2 . Cl2 . 118.3(6) yes
C30 . C20 . C10 . 120.0(8) yes
C30 . C20 . Cl20 . 120.9(18) yes
C10 . C20 . Cl20 . 118.6(19) yes
C2 . C1 . C6 . 120.1(7) yes
C2 . C1 . O1 . 116.9(7) yes
C6 . C1 . O1 . 122.9(7) yes
C60 . C10 . C20 . 119.9(8) yes
C60 . C10 . O10 . 123.5(19) yes
C20 . C10 . O10 . 116.5(20) yes
C1 . O1 . H11 . 132.5 no
C10 . O10 . H101 . 134.0 no
C11 . N11 . C15 . 114.7(10) yes
C110 . N110 . C150 . 109(4) yes
N11 . C11 . C12 . 124.5(8) yes
N11 . C11 . H111 . 117.8 no
C12 . C11 . H111 . 117.8 no
N110 . C110 . C120 . 124(4) yes
N110 . C110 . H1101 . 117.8 no
C120 . C110 . H1101 . 117.8 no
C11 . C12 . C13 . 118.9(9) yes
C11 . C12 . H121 . 120.4 no
C13 . C12 . H121 . 120.7 no
C110 . C120 . C130 . 124(4) yes
C110 . C120 . H1201 . 117.9 no
C130 . C120 . H1201 . 117.7 no
N11 . C15 . C14 . 124.9(10) yes
N11 . C15 . H151 . 118.0 no
C14 . C15 . H151 . 117.1 no
N110 . C150 . C140 . 131(4) yes
N110 . C150 . H1501 . 114.1 no
C140 . C150 . H1501 . 114.5 no
C15 . C14 . C13 . 119.6(8) yes
C15 . C14 . H141 . 120.3 no
C13 . C14 . H141 . 120.1 no
C150 . C140 . C130 . 117(4) yes
C150 . C140 . H1401 . 122.2 no
C130 . C140 . H1401 . 120.8 no
C13 . C16 . H162 . 109.2 no
C13 . C16 . H161 . 109.7 no
H162 . C16 . H161 . 109.6 no
C13 . C16 . H163 . 109.4 no
H162 . C16 . H163 . 108.9 no
H161 . C16 . H163 . 110.1 no
C130 . C160 . H1602 . 109.4 no
C130 . C160 . H1601 . 109.4 no
H1602 . C160 . H1601 . 109.4 no
C130 . C160 . H1603 . 109.6 no
H1602 . C160 . H1603 . 109.4 no
H1601 . C160 . H1603 . 109.5 no
C16 . C13 . C12 . 122.0(8) yes
C16 . C13 . C14 . 120.5(8) yes
C12 . C13 . C14 . 117.4(10) yes
C160 . C130 . C120 . 125(3) yes
C160 . C130 . C140 . 121(3) yes
C120 . C130 . C140 . 114(4) yes

loop_
_geom_bond_atom_site_label_1
_geom_bond_site_symmetry_1
_geom_bond_atom_site_label_2
_geom_bond_site_symmetry_2
_geom_bond_distance
_geom_bond_publ_flag
Cl6 . C6 . 1.743(8) yes
Cl60 . C60 . 1.76(3) yes
C6 . C5 . 1.402(14) yes
C6 . C1 . 1.373(13) yes
C60 . C50 . 1.34(3) yes
C60 . C10 . 1.38(3) yes
C5 . Cl5 . 1.714(9) yes
C5 . C4 . 1.396(12) yes
C50 . Cl50 . 1.73(2) yes
C50 . C40 . 1.38(3) yes
C4 . Cl4 . 1.695(9) yes
C4 . C3 . 1.392(12) yes
C40 . Cl40 . 1.68(3) yes
C40 . C30 . 1.38(3) yes
C3 . Cl3 . 1.717(8) yes
C3 . C2 . 1.383(13) yes
C30 . Cl30 . 1.71(2) yes
C30 . C20 . 1.37(3) yes
C2 . C1 . 1.378(12) yes
C2 . Cl2 . 1.738(8) yes
C20 . C10 . 1.37(3) yes
C20 . Cl20 . 1.76(3) yes
C1 . O1 . 1.385(11) yes
C10 . O10 . 1.29(4) yes
O1 . H11 . 0.820 no
O10 . H101 . 0.820 no
N11 . C11 . 1.326(13) yes
N11 . C15 . 1.355(13) yes
N110 . C110 . 1.30(4) yes
N110 . C150 . 1.36(3) yes
C11 . C12 . 1.392(13) yes
C11 . H111 . 0.927 no
C110 . C120 . 1.36(4) yes
C110 . H1101 . 0.930 no
C12 . C13 . 1.394(12) yes
C12 . H121 . 0.928 no
C120 . C130 . 1.39(4) yes
C120 . H1201 . 0.930 no
C15 . C14 . 1.371(17) yes
C15 . H151 . 0.929 no
C150 . C140 . 1.36(4) yes
C150 . H1501 . 0.928 no
C14 . C13 . 1.360(14) yes
C14 . H141 . 0.929 no
C140 . C130 . 1.35(4) yes
C140 . H1401 . 0.932 no
C16 . C13 . 1.518(14) yes
C16 . H162 . 0.958 no
C16 . H161 . 0.956 no
C16 . H163 . 0.958 no
C160 . C130 . 1.49(4) yes
C160 . H1602 . 0.959 no
C160 . H1601 . 0.959 no
C160 . H1603 . 0.960 no

loop_
_geom_hbond_atom_site_label_D
_geom_hbond_site_symmetry_D
_geom_hbond_atom_site_label_H
_geom_hbond_site_symmetry_H
_geom_hbond_atom_site_label_A
_geom_hbond_site_symmetry_A
_geom_hbond_angle_DHA
_geom_hbond_distance_DH
_geom_hbond_distance_HA
_geom_hbond_distance_DA
_geom_hbond_publ_flag
C16 . H1603 . C14 1_455 158 1.14 2.51 3.59(3) yes
C160 . H1603 . C14 1_455 130 0.96 2.51 3.21(3) yes
C16 . H1603 . C13 1_455 166 1.14 2.55 3.66(3) yes
C160 . H1603 . C13 1_455 159 0.96 2.55 3.46(3) yes
O1 . H11 . N11 . 180 0.82 1.79 2.61(3) yes
O1 . H11 . N110 . 162 0.82 1.32 2.11(3) yes
O1 . H11 . C11 . 148 0.82 2.45 3.18(3) yes
O1 . H11 . C110 . 149 0.82 1.82 2.55(3) yes
O10 . H101 . N11 . 171 0.82 2.45 3.26(3) yes
O10 . H101 . N110 . 180 0.82 1.86 2.68(3) yes
O10 . H101 . C110 . 151 0.82 2.54 3.28(3) yes
